data_4024171
loop_
_publ_author_name
'Lor\'and Kiss'
'Sven Mangelinckx'
'Reijo Sillanp\"a\"a'
'Ferenc F\"ul\"op'
'Norbert De Kimpe'

_publ_section_title
;
 An Easy Stereoselective Access to \b,\g-Aziridino \a-Amino
 Ester Derivatives via Mannich Reaction of Benzophenone Imines
 of Glycine Esters with N-Sulfonyl \a-Chloroaldimines
;
_journal_name_full 'Journal of Organic Chemistry'
_journal_page_first 7199
_journal_page_last 7206
_journal_paper_doi 10.1021/jo0710634
_journal_volume 72
_journal_year 2007
_chemical_compound_source 'synthesis as described'
_chemical_formula_moiety 'C28 H30 N2 O4 S'
_chemical_formula_sum 'C28 H30 N2 O4 S'
_chemical_formula_weight 490.6
_chemical_name_systematic
;
 ?
;
_space_group_IT_number 14
_symmetry_cell_setting monoclinic
_symmetry_Int_Tables_number 14
_symmetry_space_group_name_Hall '-P 2ybc'
_symmetry_space_group_name_H-M 'P 1 21/c 1'
_atom_sites_solution_hydrogens geom
_atom_sites_solution_primary direct
_atom_sites_solution_secondary difmap
_cell_angle_alpha 90
_cell_angle_beta 116.673(2)
_cell_angle_gamma 90
_cell_formula_units_Z 4
_cell_length_a 17.3631(9)
_cell_length_b 8.6187(3)
_cell_length_c 19.3747(10)
_cell_measurement_reflns_used 5211
_cell_measurement_temperature 173(2)
_cell_measurement_theta_max 26.373
_cell_measurement_theta_min 0.407
_cell_measurement_wavelength 0.71073
_cell_volume 2590.8(2)
_computing_cell_refinement 'HKL Scalepack (Otwinowski & Minor 1997)'
_computing_data_collection 'Collect (Bruker AXS BV, 1997-2004)'
_computing_data_reduction 'HKL Denzo and Scalepack (Otwinowski & Minor 1997)'
_computing_molecular_graphics 'Ortep-3 for Windows (Farrugia, 1997)'
_computing_publication_material 'WinGX publication routines (Farrugia, 1999)'
_computing_structure_refinement 'SHELXL-97 (Sheldrick, 1997)'
_computing_structure_solution 'SHELXS-97 (Sheldrick, 1997)'
_diffrn_ambient_temperature 173(2)
_diffrn_detector 'CCD plate'
_diffrn_detector_area_resol_mean 9
_diffrn_measured_fraction_theta_full 0.998
_diffrn_measured_fraction_theta_max 0.998
_diffrn_measurement_device '95mm CCD camera on \k-goniostat'
_diffrn_measurement_device_type KappaCCD
_diffrn_measurement_method 'CCD rotation images, thick slices'
_diffrn_radiation_monochromator 'horizonally mounted graphite crystal'
_diffrn_radiation_probe x-ray
_diffrn_radiation_type MoK\a
_diffrn_radiation_wavelength 0.71073
_diffrn_reflns_av_R_equivalents 0.0594
_diffrn_reflns_av_unetI/netI 0.0702
_diffrn_reflns_limit_h_max 21
_diffrn_reflns_limit_h_min -21
_diffrn_reflns_limit_k_max 10
_diffrn_reflns_limit_k_min -10
_diffrn_reflns_limit_l_max 24
_diffrn_reflns_limit_l_min -24
_diffrn_reflns_number 9631
_diffrn_reflns_theta_full 26.35
_diffrn_reflns_theta_max 26.35
_diffrn_reflns_theta_min 2.12
_diffrn_source 'Enraf Nonius FR590'
_exptl_absorpt_coefficient_mu 0.161
_exptl_absorpt_correction_type none
_exptl_crystal_colour colourless
_exptl_crystal_density_diffrn 1.258
_exptl_crystal_density_method 'not measured'
_exptl_crystal_description block
_exptl_crystal_F_000 1040
_exptl_crystal_size_max 0.3
_exptl_crystal_size_mid 0.28
_exptl_crystal_size_min 0.22
_refine_diff_density_max 0.29
_refine_diff_density_min -0.324
_refine_diff_density_rms 0.055
_refine_ls_extinction_method none
_refine_ls_goodness_of_fit_ref 1.039
_refine_ls_hydrogen_treatment constr
_refine_ls_matrix_type full
_refine_ls_number_parameters 320
_refine_ls_number_reflns 5286
_refine_ls_number_restraints 0
_refine_ls_restrained_S_all 1.039
_refine_ls_R_factor_all 0.1068
_refine_ls_R_factor_gt 0.0646
_refine_ls_shift/su_max 0
_refine_ls_shift/su_mean 0
_refine_ls_structure_factor_coef Fsqd
_refine_ls_weighting_details 'calc w=1/[\s^2^(Fo^2^)+(0.0305P)^2^+3.2570P] where P=(Fo^2^+2Fc^2^)/3'
_refine_ls_weighting_scheme calc
_refine_ls_wR_factor_gt 0.1181
_refine_ls_wR_factor_ref 0.1356
_reflns_number_gt 3570
_reflns_number_total 5286
_reflns_threshold_expression >2sigma(I)
_cod_data_source_file jo0710634-File003_5.cif
_cod_data_source_block lk147=20aa
_cod_original_sg_symbol_H-M 'P 21/c'
_cod_database_code 4024171

loop_
_symmetry_equiv_pos_as_xyz
'x, y, z'
'-x, y+1/2, -z+1/2'
'-x, -y, -z'
'x, -y-1/2, z-1/2'

loop_
_atom_site_label
_atom_site_type_symbol
_atom_site_fract_x
_atom_site_fract_y
_atom_site_fract_z
_atom_site_U_iso_or_equiv
_atom_site_adp_type
_atom_site_occupancy
_atom_site_symmetry_multiplicity
_atom_site_calc_flag
_atom_site_refinement_flags
_atom_site_disorder_assembly
_atom_site_disorder_group
S1 S 0.70045(5) -0.04399(9) -0.13104(4) 0.0320(2) Uani 1 1 d . . .
O1 O 0.72375(16) 0.5042(3) 0.08738(14) 0.0560(7) Uani 1 1 d . . .
O2 O 0.61564(14) 0.4729(2) -0.03170(12) 0.0384(5) Uani 1 1 d . . .
O3 O 0.72710(15) 0.0688(3) -0.17058(12) 0.0437(6) Uani 1 1 d . . .
O4 O 0.63718(14) -0.1575(3) -0.17538(13) 0.0471(6) Uani 1 1 d . . .
N1 N 0.80142(15) 0.2410(3) 0.06020(13) 0.0259(5) Uani 1 1 d . . .
N4 N 0.66430(15) 0.0385(3) -0.07371(13) 0.0260(5) Uani 1 1 d . . .
C1 C 0.6859(2) 0.4270(3) 0.03122(18) 0.0323(7) Uani 1 1 d . . .
C2 C 0.70772(18) 0.2585(3) 0.02277(15) 0.0246(6) Uani 1 1 d . . .
H2 H 0.6829 0.1895 0.0492 0.029 Uiso 1 1 calc R . .
C3 C 0.67362(18) 0.2089(3) -0.06007(15) 0.0241(6) Uani 1 1 d . . .
H3 H 0.6984 0.2659 -0.0904 0.029 Uiso 1 1 calc R . .
C5 C 0.58609(19) 0.1426(3) -0.10682(17) 0.0301(7) Uani 1 1 d . . .
C6 C 0.83665(17) 0.1541(3) 0.12021(15) 0.0235(6) Uani 1 1 d . . .
C7 C 0.93190(18) 0.1334(3) 0.15620(15) 0.0240(6) Uani 1 1 d . . .
C8 C 0.98160(18) 0.2204(3) 0.12992(16) 0.0274(6) Uani 1 1 d . . .
H8 H 0.9543 0.2929 0.0892 0.033 Uiso 1 1 calc R . .
C9 C 1.07004(19) 0.2019(3) 0.16265(17) 0.0312(7) Uani 1 1 d . . .
H9 H 1.1032 0.2624 0.1448 0.037 Uiso 1 1 calc R . .
C10 C 1.1103(2) 0.0952(3) 0.22142(18) 0.0350(7) Uani 1 1 d . . .
H10 H 1.1710 0.0816 0.2434 0.042 Uiso 1 1 calc R . .
C11 C 1.0626(2) 0.0090(4) 0.24808(19) 0.0395(8) Uani 1 1 d . . .
H11 H 1.0904 -0.0633 0.2889 0.047 Uiso 1 1 calc R . .
C12 C 0.9738(2) 0.0275(3) 0.21531(17) 0.0344(7) Uani 1 1 d . . .
H12 H 0.9412 -0.0332 0.2337 0.041 Uiso 1 1 calc R . .
C13 C 0.78865(17) 0.0738(3) 0.15787(15) 0.0243(6) Uani 1 1 d . . .
C14 C 0.76184(19) -0.0798(3) 0.13998(17) 0.0311(7) Uani 1 1 d . . .
H14 H 0.7739 -0.1349 0.1035 0.037 Uiso 1 1 calc R . .
C15 C 0.7179(2) -0.1520(3) 0.17511(19) 0.0373(7) Uani 1 1 d . . .
H15 H 0.6997 -0.2565 0.1625 0.045 Uiso 1 1 calc R . .
C16 C 0.7002(2) -0.0740(4) 0.22832(18) 0.0388(8) Uani 1 1 d . . .
H16 H 0.6706 -0.1247 0.2530 0.047 Uiso 1 1 calc R . .
C17 C 0.7257(2) 0.0784(4) 0.24545(19) 0.0424(8) Uani 1 1 d . . .
H17 H 0.7130 0.1328 0.2817 0.051 Uiso 1 1 calc R . .
C18 C 0.7695(2) 0.1532(3) 0.21072(17) 0.0322(7) Uani 1 1 d . . .
H18 H 0.7865 0.2584 0.2229 0.039 Uiso 1 1 calc R . .
C19 C 0.79325(18) -0.1384(3) -0.06296(16) 0.0264(6) Uani 1 1 d . . .
C20 C 0.7917(2) -0.2969(3) -0.05078(19) 0.0354(7) Uani 1 1 d . . .
H20 H 0.7402 -0.3548 -0.0779 0.042 Uiso 1 1 calc R . .
C21 C 0.8665(2) -0.3693(4) 0.0017(2) 0.0415(8) Uani 1 1 d . . .
H21 H 0.8659 -0.4778 0.0099 0.050 Uiso 1 1 calc R . .
C22 C 0.9425(2) -0.2864(3) 0.04247(17) 0.0336(7) Uani 1 1 d . . .
C23 C 0.94115(19) -0.1269(3) 0.03006(17) 0.0311(7) Uani 1 1 d . . .
H23 H 0.9920 -0.0679 0.0582 0.037 Uiso 1 1 calc R . .
C24 C 0.86771(19) -0.0533(3) -0.02217(17) 0.0297(7) Uani 1 1 d . . .
H24 H 0.8681 0.0554 -0.0302 0.036 Uiso 1 1 calc R . .
C25 C 1.0247(2) -0.3638(4) 0.0988(2) 0.0514(9) Uani 1 1 d . . .
H25A H 1.0713 -0.2871 0.1189 0.077 Uiso 1 1 calc R . .
H25B H 1.0398 -0.4469 0.0725 0.077 Uiso 1 1 calc R . .
H25C H 1.0165 -0.4077 0.1417 0.077 Uiso 1 1 calc R . .
C26 C 0.5827(2) 0.6276(4) -0.0279(2) 0.0489(9) Uani 1 1 d . . .
H26A H 0.6240 0.7084 -0.0265 0.059 Uiso 1 1 calc R . .
H26B H 0.5741 0.6376 0.0190 0.059 Uiso 1 1 calc R . .
C27 C 0.4991(3) 0.6453(4) -0.0986(2) 0.0626(11) Uani 1 1 d . . .
H27A H 0.5094 0.6442 -0.1444 0.094 Uiso 1 1 calc R . .
H27B H 0.4723 0.7439 -0.0962 0.094 Uiso 1 1 calc R . .
H27C H 0.4608 0.5594 -0.1016 0.094 Uiso 1 1 calc R . .
C28 C 0.5406(2) 0.1770(4) -0.19213(18) 0.0436(8) Uani 1 1 d . . .
H28A H 0.5026 0.2667 -0.2013 0.065 Uiso 1 1 calc R . .
H28B H 0.5064 0.0867 -0.2198 0.065 Uiso 1 1 calc R . .
H28C H 0.5833 0.2000 -0.2108 0.065 Uiso 1 1 calc R . .
C29 C 0.52615(19) 0.1116(4) -0.07119(19) 0.0396(8) Uani 1 1 d . . .
H29A H 0.5596 0.0749 -0.0181 0.059 Uiso 1 1 calc R . .
H29B H 0.4840 0.0322 -0.1014 0.059 Uiso 1 1 calc R . .
H29C H 0.4959 0.2074 -0.0710 0.059 Uiso 1 1 calc R . .

loop_
_atom_site_aniso_label
_atom_site_aniso_U_11
_atom_site_aniso_U_22
_atom_site_aniso_U_33
_atom_site_aniso_U_23
_atom_site_aniso_U_13
_atom_site_aniso_U_12
S1 0.0303(4) 0.0367(4) 0.0273(4) -0.0049(3) 0.0113(3) 0.0076(3)
O1 0.0490(16) 0.0453(14) 0.0539(16) -0.0223(12) 0.0054(13) 0.0084(12)
O2 0.0402(14) 0.0301(11) 0.0391(13) -0.0016(9) 0.0126(11) 0.0127(10)
O3 0.0510(15) 0.0522(14) 0.0370(13) 0.0122(11) 0.0280(12) 0.0182(11)
O4 0.0312(13) 0.0507(14) 0.0430(14) -0.0228(11) 0.0019(11) 0.0050(11)
N1 0.0229(13) 0.0264(12) 0.0262(13) -0.0004(10) 0.0092(11) 0.0011(10)
N4 0.0229(13) 0.0270(12) 0.0271(13) -0.0021(10) 0.0104(11) 0.0033(10)
C1 0.0297(18) 0.0337(16) 0.0357(18) -0.0010(14) 0.0165(15) 0.0026(13)
C2 0.0217(15) 0.0285(14) 0.0225(14) 0.0007(12) 0.0090(12) 0.0024(12)
C3 0.0246(16) 0.0232(14) 0.0248(15) 0.0021(11) 0.0113(13) 0.0056(12)
C5 0.0227(16) 0.0335(16) 0.0285(16) -0.0028(13) 0.0065(13) 0.0079(13)
C6 0.0223(15) 0.0212(13) 0.0262(15) -0.0064(11) 0.0102(13) -0.0017(11)
C7 0.0255(16) 0.0230(14) 0.0229(14) -0.0031(11) 0.0104(13) 0.0003(12)
C8 0.0267(16) 0.0253(14) 0.0277(16) 0.0009(12) 0.0100(14) 0.0001(12)
C9 0.0293(17) 0.0299(15) 0.0367(18) -0.0043(13) 0.0168(15) -0.0058(13)
C10 0.0203(16) 0.0369(17) 0.0402(18) 0.0020(14) 0.0070(14) 0.0012(13)
C11 0.0294(18) 0.0406(18) 0.0422(19) 0.0141(15) 0.0104(16) 0.0053(14)
C12 0.0338(19) 0.0334(16) 0.0369(17) 0.0056(14) 0.0168(15) 0.0008(14)
C13 0.0194(15) 0.0278(14) 0.0211(14) 0.0019(11) 0.0049(12) 0.0012(11)
C14 0.0295(17) 0.0293(16) 0.0333(17) -0.0031(13) 0.0132(14) 0.0002(13)
C15 0.0302(18) 0.0284(16) 0.047(2) 0.0041(14) 0.0114(16) -0.0038(13)
C16 0.0319(18) 0.0468(19) 0.0384(18) 0.0126(15) 0.0164(16) -0.0044(15)
C17 0.045(2) 0.053(2) 0.0374(19) -0.0021(16) 0.0262(17) -0.0006(16)
C18 0.0380(19) 0.0315(16) 0.0319(17) -0.0040(13) 0.0200(15) -0.0061(13)
C19 0.0254(16) 0.0274(15) 0.0279(16) -0.0039(12) 0.0132(14) 0.0045(12)
C20 0.0300(18) 0.0309(16) 0.0465(19) -0.0062(14) 0.0183(16) -0.0036(13)
C21 0.041(2) 0.0288(16) 0.053(2) 0.0070(15) 0.0195(18) 0.0032(15)
C22 0.0335(18) 0.0340(16) 0.0337(17) 0.0027(13) 0.0155(15) 0.0084(14)
C23 0.0261(16) 0.0314(16) 0.0338(17) -0.0036(13) 0.0117(14) 0.0011(13)
C24 0.0309(17) 0.0239(14) 0.0358(17) -0.0040(13) 0.0164(14) 0.0009(13)
C25 0.041(2) 0.048(2) 0.052(2) 0.0123(17) 0.0090(18) 0.0095(17)
C26 0.056(2) 0.0343(18) 0.059(2) 0.0020(16) 0.028(2) 0.0196(17)
C27 0.075(3) 0.052(2) 0.055(2) 0.0130(19) 0.023(2) 0.035(2)
C28 0.0331(19) 0.054(2) 0.0312(18) -0.0029(16) 0.0033(15) 0.0095(16)
C29 0.0223(17) 0.0491(19) 0.046(2) -0.0086(16) 0.0142(16) 0.0018(14)

loop_
_atom_type_symbol
_atom_type_description
_atom_type_scat_dispersion_real
_atom_type_scat_dispersion_imag
_atom_type_scat_source
C C 0.0033 0.0016 'International Tables Vol C Tables 4.2.6.8 and 6.1.1.4'
H H 0.0000 0.0000 'International Tables Vol C Tables 4.2.6.8 and 6.1.1.4'
N N 0.0061 0.0033 'International Tables Vol C Tables 4.2.6.8 and 6.1.1.4'
O O 0.0106 0.0060 'International Tables Vol C Tables 4.2.6.8 and 6.1.1.4'
S S 0.1246 0.1234 'International Tables Vol C Tables 4.2.6.8 and 6.1.1.4'

loop_
_geom_angle_atom_site_label_1
_geom_angle_atom_site_label_2
_geom_angle_atom_site_label_3
_geom_angle
_geom_angle_site_symmetry_1
_geom_angle_site_symmetry_3
_geom_angle_publ_flag
O4 S1 O3 119.07(14) . . ?
O4 S1 N4 105.96(13) . . ?
O3 S1 N4 112.09(12) . . ?
O4 S1 C19 109.36(14) . . ?
O3 S1 C19 107.88(13) . . ?
N4 S1 C19 100.98(12) . . ?
C1 O2 C26 116.1(2) . . ?
C6 N1 C2 118.8(2) . . ?
C3 N4 C5 59.61(17) . . ?
C3 N4 S1 119.82(18) . . ?
C5 N4 S1 120.53(18) . . ?
O1 C1 O2 124.7(3) . . ?
O1 C1 C2 124.6(3) . . ?
O2 C1 C2 110.6(2) . . ?
N1 C2 C3 108.5(2) . . ?
N1 C2 C1 108.6(2) . . ?
C3 C2 C1 112.8(2) . . ?
N1 C2 H2 109.0 . . ?
C3 C2 H2 109.0 . . ?
C1 C2 H2 109.0 . . ?
N4 C3 C5 60.88(17) . . ?
N4 C3 C2 115.4(2) . . ?
C5 C3 C2 124.3(2) . . ?
N4 C3 H3 114.9 . . ?
C5 C3 H3 114.9 . . ?
C2 C3 H3 114.9 . . ?
C3 C5 C28 118.7(3) . . ?
C3 C5 C29 121.0(3) . . ?
C28 C5 C29 114.0(3) . . ?
C3 C5 N4 59.50(17) . . ?
C28 C5 N4 120.8(2) . . ?
C29 C5 N4 112.0(2) . . ?
N1 C6 C7 118.1(2) . . ?
N1 C6 C13 124.5(2) . . ?
C7 C6 C13 117.4(2) . . ?
C12 C7 C8 118.2(3) . . ?
C12 C7 C6 121.7(2) . . ?
C8 C7 C6 120.1(2) . . ?
C9 C8 C7 120.7(3) . . ?
C9 C8 H8 119.7 . . ?
C7 C8 H8 119.7 . . ?
C8 C9 C10 120.0(3) . . ?
C8 C9 H9 120.0 . . ?
C10 C9 H9 120.0 . . ?
C11 C10 C9 120.1(3) . . ?
C11 C10 H10 119.9 . . ?
C9 C10 H10 119.9 . . ?
C10 C11 C12 119.9(3) . . ?
C10 C11 H11 120.0 . . ?
C12 C11 H11 120.0 . . ?
C7 C12 C11 121.1(3) . . ?
C7 C12 H12 119.5 . . ?
C11 C12 H12 119.5 . . ?
C18 C13 C14 119.1(3) . . ?
C18 C13 C6 120.0(2) . . ?
C14 C13 C6 120.9(2) . . ?
C15 C14 C13 120.2(3) . . ?
C15 C14 H14 119.9 . . ?
C13 C14 H14 119.9 . . ?
C16 C15 C14 120.6(3) . . ?
C16 C15 H15 119.7 . . ?
C14 C15 H15 119.7 . . ?
C15 C16 C17 119.3(3) . . ?
C15 C16 H16 120.3 . . ?
C17 C16 H16 120.3 . . ?
C16 C17 C18 121.1(3) . . ?
C16 C17 H17 119.5 . . ?
C18 C17 H17 119.5 . . ?
C17 C18 C13 119.7(3) . . ?
C17 C18 H18 120.2 . . ?
C13 C18 H18 120.2 . . ?
C24 C19 C20 120.6(3) . . ?
C24 C19 S1 119.3(2) . . ?
C20 C19 S1 120.1(2) . . ?
C21 C20 C19 118.9(3) . . ?
C21 C20 H20 120.5 . . ?
C19 C20 H20 120.5 . . ?
C20 C21 C22 121.5(3) . . ?
C20 C21 H21 119.3 . . ?
C22 C21 H21 119.3 . . ?
C21 C22 C23 118.0(3) . . ?
C21 C22 C25 122.1(3) . . ?
C23 C22 C25 119.8(3) . . ?
C24 C23 C22 121.3(3) . . ?
C24 C23 H23 119.4 . . ?
C22 C23 H23 119.4 . . ?
C23 C24 C19 119.7(3) . . ?
C23 C24 H24 120.2 . . ?
C19 C24 H24 120.2 . . ?
C22 C25 H25A 109.5 . . ?
C22 C25 H25B 109.5 . . ?
H25A C25 H25B 109.5 . . ?
C22 C25 H25C 109.5 . . ?
H25A C25 H25C 109.5 . . ?
H25B C25 H25C 109.5 . . ?
O2 C26 C27 106.7(3) . . ?
O2 C26 H26A 110.4 . . ?
C27 C26 H26A 110.4 . . ?
O2 C26 H26B 110.4 . . ?
C27 C26 H26B 110.4 . . ?
H26A C26 H26B 108.6 . . ?
C26 C27 H27A 109.5 . . ?
C26 C27 H27B 109.5 . . ?
H27A C27 H27B 109.5 . . ?
C26 C27 H27C 109.5 . . ?
H27A C27 H27C 109.5 . . ?
H27B C27 H27C 109.5 . . ?
C5 C28 H28A 109.5 . . ?
C5 C28 H28B 109.5 . . ?
H28A C28 H28B 109.5 . . ?
C5 C28 H28C 109.5 . . ?
H28A C28 H28C 109.5 . . ?
H28B C28 H28C 109.5 . . ?
C5 C29 H29A 109.5 . . ?
C5 C29 H29B 109.5 . . ?
H29A C29 H29B 109.5 . . ?
C5 C29 H29C 109.5 . . ?
H29A C29 H29C 109.5 . . ?
H29B C29 H29C 109.5 . . ?

loop_
_geom_bond_atom_site_label_1
_geom_bond_atom_site_label_2
_geom_bond_distance
_geom_bond_site_symmetry_2
_geom_bond_publ_flag
S1 O4 1.434(2) . ?
S1 O3 1.437(2) . ?
S1 N4 1.661(2) . ?
S1 C19 1.758(3) . ?
O1 C1 1.191(4) . ?
O2 C1 1.340(4) . ?
O2 C26 1.465(3) . ?
N1 C6 1.284(3) . ?
N1 C2 1.462(3) . ?
N4 C3 1.489(3) . ?
N4 C5 1.509(3) . ?
C1 C2 1.528(4) . ?
C2 C3 1.502(4) . ?
C2 H2 1.0000 . ?
C3 C5 1.490(4) . ?
C3 H3 1.0000 . ?
C5 C28 1.507(4) . ?
C5 C29 1.509(4) . ?
C6 C7 1.489(4) . ?
C6 C13 1.501(4) . ?
C7 C12 1.388(4) . ?
C7 C8 1.400(4) . ?
C8 C9 1.383(4) . ?
C8 H8 0.9500 . ?
C9 C10 1.384(4) . ?
C9 H9 0.9500 . ?
C10 C11 1.374(4) . ?
C10 H10 0.9500 . ?
C11 C12 1.389(4) . ?
C11 H11 0.9500 . ?
C12 H12 0.9500 . ?
C13 C18 1.390(4) . ?
C13 C14 1.395(4) . ?
C14 C15 1.377(4) . ?
C14 H14 0.9500 . ?
C15 C16 1.376(4) . ?
C15 H15 0.9500 . ?
C16 C17 1.378(5) . ?
C16 H16 0.9500 . ?
C17 C18 1.381(4) . ?
C17 H17 0.9500 . ?
C18 H18 0.9500 . ?
C19 C24 1.384(4) . ?
C19 C20 1.389(4) . ?
C20 C21 1.387(4) . ?
C20 H20 0.9500 . ?
C21 C22 1.392(4) . ?
C21 H21 0.9500 . ?
C22 C23 1.394(4) . ?
C22 C25 1.509(4) . ?
C23 C24 1.376(4) . ?
C23 H23 0.9500 . ?
C24 H24 0.9500 . ?
C25 H25A 0.9800 . ?
C25 H25B 0.9800 . ?
C25 H25C 0.9800 . ?
C26 C27 1.490(5) . ?
C26 H26A 0.9900 . ?
C26 H26B 0.9900 . ?
C27 H27A 0.9800 . ?
C27 H27B 0.9800 . ?
C27 H27C 0.9800 . ?
C28 H28A 0.9800 . ?
C28 H28B 0.9800 . ?
C28 H28C 0.9800 . ?
C29 H29A 0.9800 . ?
C29 H29B 0.9800 . ?
C29 H29C 0.9800 . ?

loop_
_geom_torsion_atom_site_label_1
_geom_torsion_atom_site_label_2
_geom_torsion_atom_site_label_3
_geom_torsion_atom_site_label_4
_geom_torsion
_geom_torsion_site_symmetry_1
_geom_torsion_site_symmetry_2
_geom_torsion_site_symmetry_3
_geom_torsion_site_symmetry_4
_geom_torsion_publ_flag
O4 S1 N4 C3 -139.7(2) . . . . ?
O3 S1 N4 C3 -8.3(3) . . . . ?
C19 S1 N4 C3 106.3(2) . . . . ?
O4 S1 N4 C5 -69.5(2) . . . . ?
O3 S1 N4 C5 61.9(2) . . . . ?
C19 S1 N4 C5 176.5(2) . . . . ?
C26 O2 C1 O1 -2.6(4) . . . . ?
C26 O2 C1 C2 174.2(2) . . . . ?
C6 N1 C2 C3 -122.6(3) . . . . ?
C6 N1 C2 C1 114.5(3) . . . . ?
O1 C1 C2 N1 -38.4(4) . . . . ?
O2 C1 C2 N1 144.9(2) . . . . ?
O1 C1 C2 C3 -158.7(3) . . . . ?
O2 C1 C2 C3 24.5(3) . . . . ?
S1 N4 C3 C5 110.0(2) . . . . ?
C5 N4 C3 C2 116.7(3) . . . . ?
S1 N4 C3 C2 -133.2(2) . . . . ?
N1 C2 C3 N4 80.5(3) . . . . ?
C1 C2 C3 N4 -159.2(2) . . . . ?
N1 C2 C3 C5 151.3(2) . . . . ?
C1 C2 C3 C5 -88.3(3) . . . . ?
N4 C3 C5 C28 -110.8(3) . . . . ?
C2 C3 C5 C28 146.8(3) . . . . ?
N4 C3 C5 C29 98.8(3) . . . . ?
C2 C3 C5 C29 -3.6(4) . . . . ?
C2 C3 C5 N4 -102.4(3) . . . . ?
S1 N4 C5 C3 -108.9(2) . . . . ?
C3 N4 C5 C28 107.3(3) . . . . ?
S1 N4 C5 C28 -1.5(4) . . . . ?
C3 N4 C5 C29 -114.0(3) . . . . ?
S1 N4 C5 C29 137.1(2) . . . . ?
C2 N1 C6 C7 178.1(2) . . . . ?
C2 N1 C6 C13 -3.2(4) . . . . ?
N1 C6 C7 C12 -172.2(3) . . . . ?
C13 C6 C7 C12 8.9(4) . . . . ?
N1 C6 C7 C8 6.9(4) . . . . ?
C13 C6 C7 C8 -171.9(2) . . . . ?
C12 C7 C8 C9 -0.6(4) . . . . ?
C6 C7 C8 C9 -179.8(2) . . . . ?
C7 C8 C9 C10 0.7(4) . . . . ?
C8 C9 C10 C11 -0.9(5) . . . . ?
C9 C10 C11 C12 0.8(5) . . . . ?
C8 C7 C12 C11 0.5(4) . . . . ?
C6 C7 C12 C11 179.7(3) . . . . ?
C10 C11 C12 C7 -0.6(5) . . . . ?
N1 C6 C13 C18 -83.8(4) . . . . ?
C7 C6 C13 C18 95.0(3) . . . . ?
N1 C6 C13 C14 95.5(3) . . . . ?
C7 C6 C13 C14 -85.8(3) . . . . ?
C18 C13 C14 C15 -0.8(4) . . . . ?
C6 C13 C14 C15 179.9(3) . . . . ?
C13 C14 C15 C16 -0.2(5) . . . . ?
C14 C15 C16 C17 1.0(5) . . . . ?
C15 C16 C17 C18 -0.7(5) . . . . ?
C16 C17 C18 C13 -0.3(5) . . . . ?
C14 C13 C18 C17 1.1(4) . . . . ?
C6 C13 C18 C17 -179.7(3) . . . . ?
O4 S1 C19 C24 169.7(2) . . . . ?
O3 S1 C19 C24 38.8(3) . . . . ?
N4 S1 C19 C24 -78.9(2) . . . . ?
O4 S1 C19 C20 -9.9(3) . . . . ?
O3 S1 C19 C20 -140.8(2) . . . . ?
N4 S1 C19 C20 101.5(2) . . . . ?
C24 C19 C20 C21 -1.4(4) . . . . ?
S1 C19 C20 C21 178.2(2) . . . . ?
C19 C20 C21 C22 0.5(5) . . . . ?
C20 C21 C22 C23 0.9(5) . . . . ?
C20 C21 C22 C25 -179.1(3) . . . . ?
C21 C22 C23 C24 -1.4(4) . . . . ?
C25 C22 C23 C24 178.6(3) . . . . ?
C22 C23 C24 C19 0.5(4) . . . . ?
C20 C19 C24 C23 0.9(4) . . . . ?
S1 C19 C24 C23 -178.6(2) . . . . ?
C1 O2 C26 C27 -172.6(3) . . . . ?
